data_1529661
loop_
_publ_author_name
'Boettcher, P.'

_publ_section_title
;
 Zur Synthese und Struktur von Cs2 S2
;
_journal_name_full 'Journal of the Less-Common Metals'
_journal_page_first 99
_journal_page_last 103
_journal_volume 63
_journal_year 1979
_chemical_formula_sum 'Cs2 S2'
_space_group_IT_number 71
_symmetry_space_group_name_Hall '-I 2 2'
_symmetry_space_group_name_H-M 'I m m m'
_cell_angle_alpha 90
_cell_angle_beta 90
_cell_angle_gamma 90
_cell_formula_units_Z 2
_cell_length_a 6.992
_cell_length_b 9.615
_cell_length_c 5.232
_cell_volume 351.737
_citation_journal_id_ASTM JCOMAH
_cod_data_source_file Boettcher_JCOMAH_1979_385.cif
_cod_data_source_block Cs2S2
_cod_original_cell_volume 351.7373
_cod_database_code 1529661

loop_
_symmetry_equiv_pos_as_xyz
x,y,z
-x,-y,z
x,-y,-z
-x,y,-z
-x,-y,-z
x,y,-z
-x,y,z
x,-y,z
x+1/2,y+1/2,z+1/2
-x+1/2,-y+1/2,z+1/2
x+1/2,-y+1/2,-z+1/2
-x+1/2,y+1/2,-z+1/2
-x+1/2,-y+1/2,-z+1/2
x+1/2,y+1/2,-z+1/2
-x+1/2,y+1/2,z+1/2
x+1/2,-y+1/2,z+1/2

loop_
_atom_site_label
_atom_site_type_symbol
_atom_site_fract_x
_atom_site_fract_y
_atom_site_fract_z
_atom_site_occupancy
_atom_site_U_iso_or_equiv
Cs1 Cs+1 0 0.2187 0.5 1 0.0
S1 S-1 0.1505 0 0 1 0.0
